data_4130115
loop_
_publ_author_name
'Feng, Jian-Jun'
'Lin, Tao-Yan'
'Zhu, Chao-Ze'
'Wang, Huamin'
'Wu, Hai-Hong'
'Zhang, Junliang'

_publ_section_title
;
 The Divergent Synthesis of Nitrogen Heterocycles by Rhodium(I)-Catalyzed
 Intermolecular Cycloadditions of Vinyl Aziridines and Alkynes.
;
_journal_issue 7
_journal_name_full 'Journal of the American Chemical Society'
_journal_page_first 2178
_journal_page_last 2181
_journal_paper_doi 10.1021/jacs.6b00386
_journal_volume 138
_journal_year 2016
_chemical_formula_sum 'C20 H21 N O2 S'
_chemical_formula_weight 339.44
_space_group_IT_number 2
_space_group_name_Hall '-P 1'
_space_group_name_H-M_alt 'P -1'
_symmetry_cell_setting triclinic
_symmetry_space_group_name_H-M 'P -1'
_atom_sites_solution_hydrogens geom
_atom_sites_solution_primary direct
_atom_sites_solution_secondary difmap
_audit_creation_method SHELXL-97
_cell_angle_alpha 116.156(3)
_cell_angle_beta 99.215(3)
_cell_angle_gamma 95.524(3)
_cell_formula_units_Z 2
_cell_length_a 8.1845(8)
_cell_length_b 10.3787(10)
_cell_length_c 11.7173(12)
_cell_measurement_temperature 296(2)
_cell_volume 866.09(15)
_computing_structure_refinement 'SHELXL-97 (Sheldrick, 2008)'
_computing_structure_solution 'SHELXS-97 (Sheldrick, 2008)'
_diffrn_ambient_temperature 296(2)
_diffrn_measured_fraction_theta_full 0.993
_diffrn_measured_fraction_theta_max 0.993
_diffrn_measurement_device_type 'Bruker Smart Apex II'
_diffrn_radiation_monochromator graphite
_diffrn_radiation_source 'fine-focus sealed tube'
_diffrn_radiation_type MoK\a
_diffrn_radiation_wavelength 0.71073
_diffrn_reflns_av_R_equivalents 0.0391
_diffrn_reflns_av_sigmaI/netI 0.0401
_diffrn_reflns_limit_h_max 9
_diffrn_reflns_limit_h_min -9
_diffrn_reflns_limit_k_max 12
_diffrn_reflns_limit_k_min -12
_diffrn_reflns_limit_l_max 13
_diffrn_reflns_limit_l_min -13
_diffrn_reflns_number 10022
_diffrn_reflns_theta_full 25.01
_diffrn_reflns_theta_max 25.01
_diffrn_reflns_theta_min 1.99
_exptl_absorpt_coefficient_mu 0.199
_exptl_absorpt_correction_T_max 0.9595
_exptl_absorpt_correction_T_min 0.9266
_exptl_absorpt_correction_type multi-scan
_exptl_absorpt_process_details sadabs
_exptl_crystal_colour colorless
_exptl_crystal_density_diffrn 1.302
_exptl_crystal_density_method 'not measured'
_exptl_crystal_description block
_exptl_crystal_F_000 360
_exptl_crystal_size_max 0.39
_exptl_crystal_size_mid 0.35
_exptl_crystal_size_min 0.21
_refine_diff_density_max 0.335
_refine_diff_density_min -0.351
_refine_diff_density_rms 0.046
_refine_ls_extinction_method none
_refine_ls_goodness_of_fit_ref 1.024
_refine_ls_hydrogen_treatment constr
_refine_ls_matrix_type full
_refine_ls_number_parameters 217
_refine_ls_number_reflns 3026
_refine_ls_number_restraints 0
_refine_ls_restrained_S_all 1.024
_refine_ls_R_factor_all 0.0693
_refine_ls_R_factor_gt 0.0460
_refine_ls_shift/su_max 0.000
_refine_ls_shift/su_mean 0.000
_refine_ls_structure_factor_coef Fsqd
_refine_ls_weighting_details 'calc w=1/[\s^2^(Fo^2^)+(0.0593P)^2^+0.2342P] where P=(Fo^2^+2Fc^2^)/3'
_refine_ls_weighting_scheme calc
_refine_ls_wR_factor_gt 0.1079
_refine_ls_wR_factor_ref 0.1234
_reflns_number_gt 2201
_reflns_number_total 3026
_reflns_threshold_expression >2sigma(I)
_cod_data_source_file ja6b00386_si_003.cif
_cod_data_source_block z
_cod_depositor_comments
;
The following automatic conversions were performed:

data item '_symmetry_cell_setting' value 'Triclinic' was changed to
'triclinic' in accordance with the
/home/saulius/struct/COD-crude-data/automatic-downloads/DataCite-retrospective/ACS/depositions/lib/dictionaries/cif_core.dic
dictionary named 'cif_core.dic' version 2.4.2 last updated on
2011-04-26.

Automatic conversion script
Id: cif_fix_values 6909 2019-04-08 15:41:33Z antanas 
;
_cod_original_sg_symbol_H-M P-1
_cod_database_code 4130115

loop_
_symmetry_equiv_pos_as_xyz
'x, y, z'
'-x, -y, -z'

loop_
_atom_site_label
_atom_site_type_symbol
_atom_site_fract_x
_atom_site_fract_y
_atom_site_fract_z
_atom_site_U_iso_or_equiv
_atom_site_adp_type
_atom_site_occupancy
_atom_site_symmetry_multiplicity
_atom_site_calc_flag
_atom_site_refinement_flags
S1 S 0.53849(7) 0.57781(7) 0.26647(6) 0.0456(2) Uani 1 1 d .
N1 N 0.7241(2) 0.6787(2) 0.30115(19) 0.0430(5) Uani 1 1 d .
O1 O 0.4477(2) 0.5675(2) 0.14747(17) 0.0601(5) Uani 1 1 d .
O2 O 0.4736(2) 0.63730(18) 0.38141(17) 0.0554(5) Uani 1 1 d .
C1 C 0.8032(3) 0.6669(3) 0.1935(3) 0.0514(6) Uani 1 1 d .
H1A H 0.8862 0.7552 0.2248 0.062 Uiso 1 1 calc R
H1B H 0.7173 0.6635 0.1243 0.062 Uiso 1 1 calc R
C2 C 0.8880(3) 0.5378(3) 0.1357(3) 0.0514(6) Uani 1 1 d .
H2A H 0.8741 0.4932 0.0455 0.062 Uiso 1 1 calc R
C3 C 0.9799(3) 0.4803(3) 0.1979(3) 0.0472(6) Uani 1 1 d .
C4 C 1.0223(4) 0.5320(3) 0.3410(3) 0.0648(8) Uani 1 1 d .
H4A H 0.9822 0.4495 0.3541 0.078 Uiso 1 1 calc R
H4B H 1.1443 0.5510 0.3672 0.078 Uiso 1 1 calc R
C5 C 0.9660(3) 0.6599(3) 0.4366(3) 0.0528(6) Uani 1 1 d .
H5A H 1.0370 0.7054 0.5194 0.063 Uiso 1 1 calc R
C6 C 0.8326(3) 0.7221(3) 0.4262(2) 0.0446(6) Uani 1 1 d .
C7 C 0.7995(3) 0.8474(3) 0.5388(2) 0.0472(6) Uani 1 1 d .
C8 C 0.8294(4) 0.8581(3) 0.6614(3) 0.0676(8) Uani 1 1 d .
H8A H 0.8658 0.7815 0.6728 0.081 Uiso 1 1 calc R
C9 C 0.8075(4) 0.9778(4) 0.7677(3) 0.0844(10) Uani 1 1 d .
H9A H 0.8298 0.9819 0.8498 0.101 Uiso 1 1 calc R
C10 C 0.7524(4) 1.0919(4) 0.7530(3) 0.0773(9) Uani 1 1 d .
H10A H 0.7387 1.1741 0.8249 0.093 Uiso 1 1 calc R
C11 C 0.7186(4) 1.0829(3) 0.6328(4) 0.0788(9) Uani 1 1 d .
H11A H 0.6800 1.1590 0.6220 0.095 Uiso 1 1 calc R
C12 C 0.7404(4) 0.9628(3) 0.5263(3) 0.0686(8) Uani 1 1 d .
H12A H 0.7153 0.9586 0.4443 0.082 Uiso 1 1 calc R
C13 C 0.5723(3) 0.4024(3) 0.2390(2) 0.0425(6) Uani 1 1 d .
C14 C 0.5890(3) 0.3023(3) 0.1181(2) 0.0488(6) Uani 1 1 d .
H14A H 0.5727 0.3231 0.0481 0.059 Uiso 1 1 calc R
C15 C 0.6305(3) 0.1706(3) 0.1026(3) 0.0538(7) Uani 1 1 d .
H15A H 0.6442 0.1037 0.0215 0.065 Uiso 1 1 calc R
C16 C 0.6522(3) 0.1355(3) 0.2039(3) 0.0525(6) Uani 1 1 d .
C17 C 0.6278(3) 0.2348(3) 0.3226(3) 0.0563(7) Uani 1 1 d .
H17A H 0.6369 0.2113 0.3911 0.068 Uiso 1 1 calc R
C18 C 0.5901(3) 0.3684(3) 0.3415(2) 0.0531(6) Uani 1 1 d .
H18A H 0.5767 0.4354 0.4227 0.064 Uiso 1 1 calc R
C19 C 1.0511(3) 0.3472(3) 0.1227(3) 0.0631(8) Uani 1 1 d .
H19A H 1.0200 0.3189 0.0312 0.095 Uiso 1 1 calc R
H19B H 1.0070 0.2685 0.1379 0.095 Uiso 1 1 calc R
H19C H 1.1717 0.3694 0.1511 0.095 Uiso 1 1 calc R
C20 C 0.7000(4) -0.0074(3) 0.1866(3) 0.0743(9) Uani 1 1 d .
H20A H 0.7120 -0.0630 0.0987 0.111 Uiso 1 1 calc R
H20B H 0.6137 -0.0616 0.2035 0.111 Uiso 1 1 calc R
H20C H 0.8049 0.0112 0.2465 0.111 Uiso 1 1 calc R

loop_
_atom_site_aniso_label
_atom_site_aniso_U_11
_atom_site_aniso_U_22
_atom_site_aniso_U_33
_atom_site_aniso_U_23
_atom_site_aniso_U_13
_atom_site_aniso_U_12
S1 0.0380(3) 0.0495(4) 0.0503(4) 0.0229(3) 0.0097(3) 0.0149(3)
N1 0.0396(11) 0.0464(11) 0.0478(12) 0.0249(9) 0.0111(9) 0.0123(9)
O1 0.0524(11) 0.0703(12) 0.0571(11) 0.0318(10) 0.0001(9) 0.0189(9)
O2 0.0480(10) 0.0581(11) 0.0638(12) 0.0260(9) 0.0233(9) 0.0193(8)
C1 0.0532(15) 0.0587(15) 0.0597(17) 0.0392(14) 0.0192(13) 0.0176(12)
C2 0.0541(15) 0.0545(15) 0.0548(16) 0.0297(13) 0.0216(13) 0.0136(12)
C3 0.0378(13) 0.0489(14) 0.0608(17) 0.0285(13) 0.0167(12) 0.0094(11)
C4 0.0567(17) 0.0733(19) 0.0694(19) 0.0334(16) 0.0143(14) 0.0337(15)
C5 0.0417(14) 0.0577(15) 0.0544(16) 0.0236(13) 0.0038(12) 0.0131(12)
C6 0.0409(13) 0.0449(13) 0.0498(15) 0.0244(11) 0.0076(11) 0.0073(10)
C7 0.0400(13) 0.0468(13) 0.0529(16) 0.0226(12) 0.0071(11) 0.0086(11)
C8 0.076(2) 0.076(2) 0.0563(18) 0.0309(16) 0.0166(15) 0.0356(16)
C9 0.089(2) 0.103(3) 0.0533(19) 0.0245(18) 0.0177(17) 0.036(2)
C10 0.0641(19) 0.0645(19) 0.072(2) 0.0044(17) 0.0149(16) 0.0137(15)
C11 0.090(2) 0.0524(17) 0.092(3) 0.0278(17) 0.025(2) 0.0282(16)
C12 0.092(2) 0.0578(17) 0.0635(19) 0.0305(15) 0.0225(16) 0.0291(16)
C13 0.0336(12) 0.0469(13) 0.0462(15) 0.0217(12) 0.0074(10) 0.0062(10)
C14 0.0511(15) 0.0483(14) 0.0449(15) 0.0216(12) 0.0091(12) 0.0038(11)
C15 0.0573(16) 0.0451(14) 0.0516(16) 0.0157(12) 0.0149(13) 0.0075(12)
C16 0.0454(14) 0.0489(14) 0.0621(18) 0.0271(13) 0.0068(12) 0.0059(11)
C17 0.0565(16) 0.0637(17) 0.0593(18) 0.0378(15) 0.0118(13) 0.0142(13)
C18 0.0533(15) 0.0598(16) 0.0478(16) 0.0237(13) 0.0156(12) 0.0177(13)
C19 0.0580(17) 0.0594(16) 0.079(2) 0.0326(15) 0.0264(15) 0.0225(14)
C20 0.075(2) 0.0548(17) 0.090(2) 0.0339(16) 0.0082(17) 0.0172(15)

loop_
_atom_type_symbol
_atom_type_description
_atom_type_scat_dispersion_real
_atom_type_scat_dispersion_imag
_atom_type_scat_source
C C 0.0033 0.0016 'International Tables Vol C Tables 4.2.6.8 and 6.1.1.4'
H H 0.0000 0.0000 'International Tables Vol C Tables 4.2.6.8 and 6.1.1.4'
N N 0.0061 0.0033 'International Tables Vol C Tables 4.2.6.8 and 6.1.1.4'
O O 0.0106 0.0060 'International Tables Vol C Tables 4.2.6.8 and 6.1.1.4'
S S 0.1246 0.1234 'International Tables Vol C Tables 4.2.6.8 and 6.1.1.4'

loop_
_geom_angle_atom_site_label_1
_geom_angle_atom_site_label_2
_geom_angle_atom_site_label_3
_geom_angle
O1 S1 O2 120.32(11)
O1 S1 N1 106.56(11)
O2 S1 N1 106.76(10)
O1 S1 C13 108.60(11)
O2 S1 C13 106.94(11)
N1 S1 C13 106.97(10)
C6 N1 C1 117.92(19)
C6 N1 S1 117.55(15)
C1 N1 S1 118.84(17)
N1 C1 C2 116.5(2)
N1 C1 H1A 108.2
C2 C1 H1A 108.2
N1 C1 H1B 108.2
C2 C1 H1B 108.2
H1A C1 H1B 107.3
C3 C2 C1 127.7(2)
C3 C2 H2A 116.1
C1 C2 H2A 116.1
C2 C3 C4 126.6(2)
C2 C3 C19 120.3(2)
C4 C3 C19 113.1(2)
C5 C4 C3 123.8(2)
C5 C4 H4A 106.4
C3 C4 H4A 106.4
C5 C4 H4B 106.4
C3 C4 H4B 106.4
H4A C4 H4B 106.5
C6 C5 C4 132.2(2)
C6 C5 H5A 113.9
C4 C5 H5A 113.9
C5 C6 N1 120.8(2)
C5 C6 C7 122.1(2)
N1 C6 C7 116.78(19)
C8 C7 C12 116.6(2)
C8 C7 C6 121.9(2)
C12 C7 C6 121.4(2)
C7 C8 C9 122.2(3)
C7 C8 H8A 118.9
C9 C8 H8A 118.9
C8 C9 C10 119.9(3)
C8 C9 H9A 120.0
C10 C9 H9A 120.0
C11 C10 C9 119.1(3)
C11 C10 H10A 120.5
C9 C10 H10A 120.5
C10 C11 C12 121.0(3)
C10 C11 H11A 119.5
C12 C11 H11A 119.5
C11 C12 C7 121.2(3)
C11 C12 H12A 119.4
C7 C12 H12A 119.4
C14 C13 C18 120.2(2)
C14 C13 S1 120.26(19)
C18 C13 S1 119.44(18)
C13 C14 C15 119.0(2)
C13 C14 H14A 120.5
C15 C14 H14A 120.5
C16 C15 C14 121.8(2)
C16 C15 H15A 119.1
C14 C15 H15A 119.1
C15 C16 C17 118.2(2)
C15 C16 C20 121.5(2)
C17 C16 C20 120.3(3)
C18 C17 C16 121.0(2)
C18 C17 H17A 119.5
C16 C17 H17A 119.5
C17 C18 C13 119.6(2)
C17 C18 H18A 120.2
C13 C18 H18A 120.2
C3 C19 H19A 109.5
C3 C19 H19B 109.5
H19A C19 H19B 109.5
C3 C19 H19C 109.5
H19A C19 H19C 109.5
H19B C19 H19C 109.5
C16 C20 H20A 109.5
C16 C20 H20B 109.5
H20A C20 H20B 109.5
C16 C20 H20C 109.5
H20A C20 H20C 109.5
H20B C20 H20C 109.5

loop_
_geom_bond_atom_site_label_1
_geom_bond_atom_site_label_2
_geom_bond_distance
S1 O1 1.4245(17)
S1 O2 1.4267(17)
S1 N1 1.640(2)
S1 C13 1.762(2)
N1 C6 1.436(3)
N1 C1 1.471(3)
C1 C2 1.505(3)
C1 H1A 0.9700
C1 H1B 0.9700
C2 C3 1.322(3)
C2 H2A 0.9300
C3 C4 1.484(4)
C3 C19 1.507(3)
C4 C5 1.484(3)
C4 H4A 0.9700
C4 H4B 0.9700
C5 C6 1.336(3)
C5 H5A 0.9300
C6 C7 1.475(3)
C7 C8 1.370(4)
C7 C12 1.391(3)
C8 C9 1.371(4)
C8 H8A 0.9300
C9 C10 1.376(5)
C9 H9A 0.9300
C10 C11 1.350(4)
C10 H10A 0.9300
C11 C12 1.373(4)
C11 H11A 0.9300
C12 H12A 0.9300
C13 C14 1.377(3)
C13 C18 1.384(3)
C14 C15 1.381(3)
C14 H14A 0.9300
C15 C16 1.379(4)
C15 H15A 0.9300
C16 C17 1.379(4)
C16 C20 1.505(4)
C17 C18 1.379(4)
C17 H17A 0.9300
C18 H18A 0.9300
C19 H19A 0.9600
C19 H19B 0.9600
C19 H19C 0.9600
C20 H20A 0.9600
C20 H20B 0.9600
C20 H20C 0.9600

loop_
_geom_torsion_atom_site_label_1
_geom_torsion_atom_site_label_2
_geom_torsion_atom_site_label_3
_geom_torsion_atom_site_label_4
_geom_torsion
O1 S1 N1 C6 171.87(16)
O2 S1 N1 C6 42.10(18)
C13 S1 N1 C6 -72.12(18)
O1 S1 N1 C1 -35.25(19)
O2 S1 N1 C1 -165.02(16)
C13 S1 N1 C1 80.77(18)
C6 N1 C1 C2 73.4(3)
S1 N1 C1 C2 -79.4(3)
N1 C1 C2 C3 -39.6(4)
C1 C2 C3 C4 -0.8(4)
C1 C2 C3 C19 178.2(2)
C2 C3 C4 C5 -0.3(4)
C19 C3 C4 C5 -179.4(3)
C3 C4 C5 C6 26.8(5)
C4 C5 C6 N1 -9.0(4)
C4 C5 C6 C7 177.4(3)
C1 N1 C6 C5 -47.3(3)
S1 N1 C6 C5 105.9(2)
C1 N1 C6 C7 126.7(2)
S1 N1 C6 C7 -80.2(2)
C5 C6 C7 C8 -38.1(4)
N1 C6 C7 C8 148.0(2)
C5 C6 C7 C12 140.1(3)
N1 C6 C7 C12 -33.7(3)
C12 C7 C8 C9 -1.9(4)
C6 C7 C8 C9 176.5(3)
C7 C8 C9 C10 0.5(5)
C8 C9 C10 C11 0.9(5)
C9 C10 C11 C12 -0.8(5)
C10 C11 C12 C7 -0.6(5)
C8 C7 C12 C11 1.9(4)
C6 C7 C12 C11 -176.4(3)
O1 S1 C13 C14 30.5(2)
O2 S1 C13 C14 161.79(19)
N1 S1 C13 C14 -84.1(2)
O1 S1 C13 C18 -152.6(2)
O2 S1 C13 C18 -21.4(2)
N1 S1 C13 C18 92.7(2)
C18 C13 C14 C15 -2.6(4)
S1 C13 C14 C15 174.21(18)
C13 C14 C15 C16 1.3(4)
C14 C15 C16 C17 1.4(4)
C14 C15 C16 C20 -179.0(2)
C15 C16 C17 C18 -2.8(4)
C20 C16 C17 C18 177.6(3)
C16 C17 C18 C13 1.6(4)
C14 C13 C18 C17 1.2(4)
S1 C13 C18 C17 -175.66(19)
